data_4087702
loop_
_publ_author_name
'Searles, Keith'
'Carroll, Patrick J.'
'Mindiola, Daniel J.'

_publ_section_title
;
 Anionic and Mononuclear Phosphinidene and Imide Complexes of Niobium
;
_journal_issue 19
_journal_name_full Organometallics
_journal_page_first 4641
_journal_paper_doi 10.1021/acs.organomet.5b00518
_journal_volume 34
_journal_year 2015
_chemical_formula_sum 'C107 H115 Nb O4 P2'
_chemical_formula_weight 1619.84
_space_group_IT_number 14
_space_group_name_Hall '-P 2ybc'
_space_group_name_H-M_alt 'P 1 21/c 1'
_symmetry_cell_setting monoclinic
_symmetry_Int_Tables_number 14
_symmetry_space_group_name_H-M 'P 1 21/c 1'
_atom_sites_solution_hydrogens geom
_atom_sites_solution_primary direct
_audit_creation_method SHELXL-97
_cell_angle_alpha 90.00
_cell_angle_beta 100.735(4)
_cell_angle_gamma 90.00
_cell_formula_units_Z 4
_cell_length_a 12.8866(10)
_cell_length_b 23.3467(18)
_cell_length_c 31.025(2)
_cell_measurement_temperature 100(2)
_cell_volume 9170.8(12)
_computing_data_collection 'Bruker APEX2'
_computing_data_reduction 'Bruker SAINT'
_computing_structure_refinement 'SHELXL-97 (Sheldrick, 2008)'
_computing_structure_solution 'SHELXS-97 (Sheldrick, 2008)'
_diffrn_ambient_temperature 100(1)
_diffrn_measured_fraction_theta_full 0.995
_diffrn_measured_fraction_theta_max 0.995
_diffrn_measurement_device 'CCD Area Detector'
_diffrn_measurement_device_type 'Bruker APEXII'
_diffrn_measurement_method 'phi and omega scans'
_diffrn_radiation_monochromator graphite
_diffrn_radiation_source 'fine-focus sealed tube'
_diffrn_radiation_type MoK\a
_diffrn_radiation_wavelength 0.71073
_diffrn_reflns_av_R_equivalents 0.0891
_diffrn_reflns_av_sigmaI/netI 0.0643
_diffrn_reflns_limit_h_max 16
_diffrn_reflns_limit_h_min -16
_diffrn_reflns_limit_k_max 30
_diffrn_reflns_limit_k_min -30
_diffrn_reflns_limit_l_max 40
_diffrn_reflns_limit_l_min -40
_diffrn_reflns_number 218751
_diffrn_reflns_theta_full 27.59
_diffrn_reflns_theta_max 27.59
_diffrn_reflns_theta_min 1.10
_exptl_absorpt_coefficient_mu 0.217
_exptl_absorpt_correction_T_max 0.7456
_exptl_absorpt_correction_T_min 0.6643
_exptl_absorpt_correction_type multi-scan
_exptl_absorpt_process_details '(SADABS; Sheldrick, 2007)'
_exptl_crystal_density_diffrn 1.173
_exptl_crystal_density_method 'not measured'
_exptl_crystal_description rod
_exptl_crystal_F_000 3440
_exptl_crystal_size_max 0.28
_exptl_crystal_size_mid 0.10
_exptl_crystal_size_min 0.10
_refine_diff_density_max 4.228
_refine_diff_density_min -2.122
_refine_diff_density_rms 0.293
_refine_ls_extinction_method none
_refine_ls_goodness_of_fit_ref 1.153
_refine_ls_hydrogen_treatment constr
_refine_ls_matrix_type full
_refine_ls_number_parameters 1037
_refine_ls_number_reflns 21166
_refine_ls_number_restraints 6
_refine_ls_restrained_S_all 1.153
_refine_ls_R_factor_all 0.2306
_refine_ls_R_factor_gt 0.2098
_refine_ls_shift/su_max 0.001
_refine_ls_shift/su_mean 0.000
_refine_ls_structure_factor_coef Fsqd
_refine_ls_weighting_details 'calc w=1/[\s^2^(Fo^2^)+(0.0958P)^2^+536.5049P] where P=(Fo^2^+2Fc^2^)/3'
_refine_ls_weighting_scheme calc
_refine_ls_wR_factor_gt 0.5266
_refine_ls_wR_factor_ref 0.5350
_reflns_number_gt 16643
_reflns_number_total 21166
_reflns_threshold_expression >2sigma(I)
_cod_data_source_file om5b00518_si_002.cif
_cod_data_source_block shelxl
_cod_depositor_comments
;
The following automatic conversions were performed:

data name '_atom_site_symetry_multiplicity' was replaced with
'_atom_site_symmetry_multiplicity' as specified in the replacement
file
'/home/saulius/struct/COD-crude-data/automatic-downloads/DataCite-retrospective/ACS/depositions/lib/lists/replacement-tags.lst'.

Automatic conversion script
Id: cif_correct_tags 6909 2019-04-08 15:41:33Z antanas 
;
_cod_original_sg_symbol_H-M 'P 21/c     '
_cod_database_code 4087702

loop_
_symmetry_equiv_pos_as_xyz
'x, y, z'
'-x, y+1/2, -z+1/2'
'-x, -y, -z'
'x, -y-1/2, z-1/2'

loop_
_atom_site_label
_atom_site_type_symbol
_atom_site_fract_x
_atom_site_fract_y
_atom_site_fract_z
_atom_site_U_iso_or_equiv
_atom_site_adp_type
_atom_site_occupancy
_atom_site_symmetry_multiplicity
_atom_site_calc_flag
_atom_site_refinement_flags
Nb1 Nb 0.25737(9) 0.69821(5) 0.33145(4) 0.0177(3) Uani 1 1 d .
P1 P 0.3719(3) 0.63084(16) 0.30746(12) 0.0243(7) Uani 1 1 d .
O1 O 0.2759(7) 0.6794(4) 0.3925(3) 0.0176(18) Uani 1 1 d .
O2 O 0.2050(7) 0.7250(4) 0.2715(3) 0.0179(18) Uani 1 1 d .
C1 C 0.2481(10) 0.6651(6) 0.4313(4) 0.022(3) Uani 1 1 d .
C2 C 0.2294(10) 0.6078(6) 0.4404(5) 0.025(3) Uani 1 1 d .
C3 C 0.2014(12) 0.5941(7) 0.4804(5) 0.033(3) Uani 1 1 d .
H3 H 0.1932 0.5557 0.4872 0.044 Uiso 1 1 calc R
C4 C 0.1851(11) 0.6355(7) 0.5107(5) 0.027(3) Uani 1 1 d .
C5 C 0.2067(11) 0.6901(7) 0.5018(5) 0.027(3) Uani 1 1 d .
H5 H 0.1988 0.7178 0.5225 0.035 Uiso 1 1 calc R
C6 C 0.2408(10) 0.7082(6) 0.4630(4) 0.020(3) Uani 1 1 d .
C7 C 0.2419(12) 0.5607(6) 0.4065(5) 0.025(3) Uani 1 1 d .
H7 H 0.2859 0.5774 0.3872 0.033 Uiso 1 1 calc R
C8 C 0.1419(14) 0.5431(6) 0.3775(5) 0.033(3) Uani 1 1 d .
C9 C 0.0430(13) 0.5433(8) 0.3897(7) 0.044(4) Uani 1 1 d .
H9 H 0.0383 0.5548 0.4180 0.058 Uiso 1 1 calc R
C10 C -0.0475(17) 0.5274(10) 0.3617(9) 0.072(8) Uani 1 1 d .
H10 H -0.1136 0.5296 0.3695 0.096 Uiso 1 1 calc R
C11 C -0.033(2) 0.5067(10) 0.3191(8) 0.063(7) Uani 1 1 d .
H11 H -0.0911 0.4943 0.2986 0.084 Uiso 1 1 calc R
C12 C 0.063(2) 0.5056(11) 0.3094(10) 0.079(8) Uani 1 1 d .
H12 H 0.0703 0.4908 0.2823 0.105 Uiso 1 1 calc R
C13 C 0.1491(18) 0.5237(8) 0.3351(6) 0.053(5) Uani 1 1 d .
H13 H 0.2135 0.5238 0.3257 0.070 Uiso 1 1 calc R
C14 C 0.3066(12) 0.5085(6) 0.4301(5) 0.026(3) Uani 1 1 d .
C15 C 0.2581(14) 0.4617(7) 0.4424(5) 0.035(3) Uani 1 1 d .
H15 H 0.1848 0.4605 0.4384 0.046 Uiso 1 1 calc R
C16 C 0.3168(14) 0.4158(7) 0.4608(6) 0.036(4) Uani 1 1 d .
H16 H 0.2826 0.3835 0.4687 0.049 Uiso 1 1 calc R
C17 C 0.4268(15) 0.4169(7) 0.4678(6) 0.042(4) Uani 1 1 d .
H17 H 0.4667 0.3862 0.4808 0.056 Uiso 1 1 calc R
C18 C 0.4735(12) 0.4644(7) 0.4551(5) 0.032(3) Uani 1 1 d .
H18 H 0.5468 0.4660 0.4590 0.042 Uiso 1 1 calc R
C19 C 0.4145(12) 0.5102(6) 0.4366(4) 0.026(3) Uani 1 1 d .
H19 H 0.4481 0.5426 0.4285 0.034 Uiso 1 1 calc R
C20 C 0.1493(11) 0.6169(7) 0.5547(5) 0.028(3) Uani 1 1 d .
C21 C 0.0361(12) 0.5939(7) 0.5409(5) 0.033(3) Uani 1 1 d .
H21a H 0.0173 0.5720 0.5646 0.050 Uiso 1 1 calc R
H21b H 0.0322 0.5698 0.5156 0.050 Uiso 1 1 calc R
H21c H -0.0120 0.6254 0.5340 0.050 Uiso 1 1 calc R
C22 C 0.2227(14) 0.5705(7) 0.5754(5) 0.037(4) Uani 1 1 d .
H22a H 0.2781 0.5654 0.5589 0.055 Uiso 1 1 calc R
H22b H 0.1841 0.5353 0.5754 0.055 Uiso 1 1 calc R
H22c H 0.2528 0.5810 0.6050 0.055 Uiso 1 1 calc R
C23 C 0.1509(13) 0.6667(7) 0.5849(5) 0.033(3) Uani 1 1 d .
H23a H 0.1402 0.6536 0.6130 0.050 Uiso 1 1 calc R
H23b H 0.0956 0.6930 0.5729 0.050 Uiso 1 1 calc R
H23c H 0.2179 0.6858 0.5880 0.050 Uiso 1 1 calc R
C24 C 0.2781(11) 0.7683(6) 0.4564(4) 0.025(3) Uani 1 1 d .
H24 H 0.2822 0.7730 0.4253 0.033 Uiso 1 1 calc R
C25 C 0.3896(12) 0.7800(6) 0.4843(5) 0.026(3) Uani 1 1 d .
C26 C 0.4329(15) 0.8338(7) 0.4797(5) 0.038(4) Uani 1 1 d .
H26 H 0.3949 0.8606 0.4610 0.050 Uiso 1 1 calc R
C27 C 0.5312(16) 0.8475(9) 0.5027(6) 0.046(5) Uani 1 1 d .
H27 H 0.5579 0.8840 0.4995 0.061 Uiso 1 1 calc R
C28 C 0.5924(16) 0.8086(11) 0.5305(7) 0.057(6) Uani 1 1 d .
H28 H 0.6590 0.8182 0.5460 0.075 Uiso 1 1 calc R
C29 C 0.5465(16) 0.7517(9) 0.5341(7) 0.049(5) Uani 1 1 d .
H29 H 0.5841 0.7237 0.5517 0.066 Uiso 1 1 calc R
C30 C 0.4455(12) 0.7404(7) 0.5104(6) 0.038(4) Uani 1 1 d .
H30 H 0.4159 0.7045 0.5127 0.050 Uiso 1 1 calc R
C31 C 0.1981(11) 0.8116(6) 0.4677(4) 0.023(3) Uani 1 1 d .
C32 C 0.1988(14) 0.8355(6) 0.5068(6) 0.037(4) Uani 1 1 d .
H32 H 0.2492 0.8246 0.5309 0.049 Uiso 1 1 calc R
C33 C 0.1232(17) 0.8772(8) 0.5114(5) 0.047(5) Uani 1 1 d .
H33 H 0.1148 0.8875 0.5395 0.063 Uiso 1 1 calc R
C34 C 0.0629(17) 0.9026(9) 0.4770(8) 0.057(5) Uani 1 1 d .
H34 H 0.0230 0.9346 0.4811 0.075 Uiso 1 1 calc R
C35 C 0.0603(15) 0.8813(7) 0.4363(7) 0.048(5) Uani 1 1 d .
H35 H 0.0116 0.8957 0.4128 0.064 Uiso 1 1 calc R
C36 C 0.1298(15) 0.8381(7) 0.4291(6) 0.042(4) Uani 1 1 d .
H36 H 0.1332 0.8262 0.4008 0.056 Uiso 1 1 calc R
C37 C 0.1228(9) 0.7389(5) 0.2401(4) 0.017(2) Uani 1 1 d U
C38 C 0.0653(12) 0.7886(6) 0.2426(5) 0.026(3) Uani 1 1 d .
C39 C -0.0199(10) 0.8027(7) 0.2093(4) 0.023(3) Uani 1 1 d .
H39 H -0.0557 0.8368 0.2114 0.031 Uiso 1 1 calc R
C40 C -0.0528(11) 0.7680(6) 0.1735(4) 0.025(3) Uani 1 1 d .
C41 C 0.0095(11) 0.7188(6) 0.1707(4) 0.024(3) Uani 1 1 d .
H41 H -0.0064 0.6960 0.1458 0.031 Uiso 1 1 calc R
C42 C 0.0943(11) 0.7028(6) 0.2038(4) 0.022(3) Uani 1 1 d .
C43 C 0.1019(10) 0.8312(6) 0.2793(4) 0.023(3) Uani 1 1 d .
H43 H 0.1433 0.8089 0.3033 0.030 Uiso 1 1 calc R
C44 C 0.1757(11) 0.8767(6) 0.2679(6) 0.036(4) Uani 1 1 d .
C45 C 0.2252(12) 0.9160(6) 0.3003(6) 0.031(3) Uani 1 1 d .
H45 H 0.2073 0.9148 0.3280 0.041 Uiso 1 1 calc R
C46 C 0.2977(12) 0.9553(7) 0.2926(7) 0.040(4) Uani 1 1 d .
H46 H 0.3281 0.9810 0.3141 0.054 Uiso 1 1 calc R
C47 C 0.3259(13) 0.9555(8) 0.2492(8) 0.047(5) Uani 1 1 d .
H47 H 0.3728 0.9827 0.2422 0.062 Uiso 1 1 calc R
C48 C 0.2842(13) 0.9166(8) 0.2198(7) 0.046(5) Uani 1 1 d .
H48 H 0.3052 0.9158 0.1927 0.061 Uiso 1 1 calc R
C49 C 0.2106(12) 0.8773(7) 0.2284(6) 0.036(4) Uani 1 1 d .
H49 H 0.1838 0.8506 0.2070 0.048 Uiso 1 1 calc R
C50 C 0.0096(11) 0.8568(6) 0.2978(4) 0.024(3) Uani 1 1 d .
C51 C -0.0390(12) 0.8229(6) 0.3254(5) 0.028(3) Uani 1 1 d .
H51 H -0.0160 0.7855 0.3312 0.037 Uiso 1 1 calc R
C52 C -0.1237(13) 0.8445(8) 0.3449(6) 0.038(4) Uani 1 1 d .
H52 H -0.1536 0.8223 0.3642 0.050 Uiso 1 1 calc R
C53 C -0.1590(11) 0.8990(7) 0.3340(6) 0.033(3) Uani 1 1 d .
H53 H -0.2161 0.9131 0.3452 0.044 Uiso 1 1 calc R
C54 C -0.1116(11) 0.9337(7) 0.3068(5) 0.031(3) Uani 1 1 d .
H54 H -0.1350 0.9710 0.3005 0.042 Uiso 1 1 calc R
C55 C -0.0281(11) 0.9112(6) 0.2892(5) 0.026(3) Uani 1 1 d .
H55 H 0.0034 0.9342 0.2709 0.034 Uiso 1 1 calc R
C56 C -0.1461(12) 0.7797(7) 0.1376(5) 0.030(3) Uani 1 1 d .
C57 C -0.2034(19) 0.8348(10) 0.1461(8) 0.068(7) Uani 1 1 d .
H57a H -0.1638 0.8673 0.1394 0.102 Uiso 1 1 calc R
H57b H -0.2101 0.8362 0.1764 0.102 Uiso 1 1 calc R
H57c H -0.2724 0.8353 0.1279 0.102 Uiso 1 1 calc R
C58 C -0.2234(18) 0.7290(10) 0.1379(8) 0.063(6) Uani 1 1 d .
H58a H -0.2888 0.7371 0.1185 0.094 Uiso 1 1 calc R
H58b H -0.2363 0.7235 0.1671 0.094 Uiso 1 1 calc R
H58c H -0.1929 0.6948 0.1284 0.094 Uiso 1 1 calc R
C59 C -0.1217(13) 0.7788(11) 0.0936(6) 0.053(6) Uani 1 1 d .
H59a H -0.0762 0.8104 0.0902 0.080 Uiso 1 1 calc R
H59b H -0.1859 0.7819 0.0723 0.080 Uiso 1 1 calc R
H59c H -0.0869 0.7435 0.0892 0.080 Uiso 1 1 calc R
C60 C 0.1549(11) 0.6470(6) 0.1989(4) 0.022(3) Uani 1 1 d .
H60 H 0.1827 0.6326 0.2285 0.029 Uiso 1 1 calc R
C61 C 0.2491(12) 0.6579(6) 0.1765(4) 0.025(3) Uani 1 1 d .
C62 C 0.3378(12) 0.6208(7) 0.1861(6) 0.035(4) Uani 1 1 d .
H62 H 0.3381 0.5916 0.2065 0.046 Uiso 1 1 calc R
C63 C 0.4224(13) 0.6272(7) 0.1660(6) 0.035(3) Uani 1 1 d .
H63 H 0.4806 0.6035 0.1742 0.046 Uiso 1 1 calc R
C64 C 0.4246(13) 0.6684(7) 0.1335(5) 0.033(3) Uani 1 1 d .
H64 H 0.4817 0.6715 0.1192 0.044 Uiso 1 1 calc R
C65 C 0.3365(12) 0.7048(8) 0.1235(5) 0.035(4) Uani 1 1 d .
H65 H 0.3352 0.7333 0.1025 0.047 Uiso 1 1 calc R
C66 C 0.2512(12) 0.6987(8) 0.1449(5) 0.032(3) Uani 1 1 d .
H66 H 0.1937 0.7231 0.1375 0.043 Uiso 1 1 calc R
C67 C 0.0809(11) 0.6018(6) 0.1752(5) 0.025(3) Uani 1 1 d .
C68 C 0.0004(12) 0.5828(6) 0.1970(5) 0.027(3) Uani 1 1 d .
H68 H -0.0001 0.5943 0.2257 0.036 Uiso 1 1 calc R
C69 C -0.0780(13) 0.5468(7) 0.1753(7) 0.040(4) Uani 1 1 d .
H69 H -0.1341 0.5372 0.1889 0.053 Uiso 1 1 calc R
C70 C -0.0754(16) 0.5251(8) 0.1345(6) 0.047(5) Uani 1 1 d .
H70 H -0.1273 0.4999 0.1209 0.063 Uiso 1 1 calc R
C71 C 0.0080(17) 0.5418(9) 0.1136(7) 0.051(5) Uani 1 1 d .
H71 H 0.0134 0.5266 0.0864 0.068 Uiso 1 1 calc R
C72 C 0.0831(13) 0.5817(7) 0.1342(6) 0.036(4) Uani 1 1 d .
H72 H 0.1352 0.5946 0.1195 0.048 Uiso 1 1 calc R
C73 C 0.4822(12) 0.6146(6) 0.3519(5) 0.027(3) Uani 1 1 d .
C74 C 0.5183(12) 0.6457(7) 0.3891(5) 0.028(3) Uani 1 1 d .
H74 H 0.4823 0.6792 0.3932 0.037 Uiso 1 1 calc R
C75 C 0.6042(13) 0.6313(7) 0.4211(5) 0.035(3) Uani 1 1 d .
H75 H 0.6229 0.6535 0.4463 0.046 Uiso 1 1 calc R
C76 C 0.6621(12) 0.5825(8) 0.4146(7) 0.041(4) Uani 1 1 d .
H76 H 0.7226 0.5725 0.4345 0.055 Uiso 1 1 calc R
C77 C 0.6276(15) 0.5495(8) 0.3780(6) 0.045(5) Uani 1 1 d .
H77 H 0.6639 0.5159 0.3743 0.060 Uiso 1 1 calc R
C78 C 0.5434(13) 0.5639(7) 0.3472(6) 0.036(4) Uani 1 1 d .
H78 H 0.5243 0.5408 0.3226 0.048 Uiso 1 1 calc R
C79 C 0.3316(10) 0.7810(5) 0.3483(4) 0.019(2) Uani 1 1 d .
H79a H 0.2904 0.8024 0.3655 0.028 Uiso 1 1 calc R
H79b H 0.3357 0.8017 0.3220 0.028 Uiso 1 1 calc R
H79c H 0.4014 0.7753 0.3650 0.028 Uiso 1 1 calc R
C80 C 0.0924(10) 0.6723(6) 0.3263(4) 0.022(3) Uani 1 1 d .
H80a H 0.0747 0.6446 0.3032 0.033 Uiso 1 1 calc R
H80b H 0.0475 0.7052 0.3198 0.033 Uiso 1 1 calc R
H80c H 0.0825 0.6558 0.3535 0.033 Uiso 1 1 calc R
P2 P 0.5551(3) 0.78286(15) 0.25594(11) 0.0201(7) Uani 1 1 d .
C81 C 0.6492(11) 0.7263(6) 0.2566(4) 0.023(3) Uani 1 1 d .
C82 C 0.7544(12) 0.7374(7) 0.2527(5) 0.032(3) Uani 1 1 d .
H82 H 0.7760 0.7746 0.2481 0.042 Uiso 1 1 calc R
C83 C 0.8252(11) 0.6925(8) 0.2559(5) 0.031(3) Uani 1 1 d .
H83 H 0.8955 0.6995 0.2543 0.042 Uiso 1 1 calc R
C84 C 0.7929(13) 0.6398(8) 0.2612(5) 0.038(4) Uani 1 1 d .
H84 H 0.8413 0.6103 0.2613 0.050 Uiso 1 1 calc R
C85 C 0.6924(14) 0.6255(8) 0.2664(7) 0.044(4) Uani 1 1 d .
H85 H 0.6743 0.5879 0.2716 0.059 Uiso 1 1 calc R
C86 C 0.6195(12) 0.6695(7) 0.2638(6) 0.032(3) Uani 1 1 d .
H86 H 0.5504 0.6615 0.2667 0.043 Uiso 1 1 calc R
C87 C 0.5761(11) 0.8404(7) 0.2190(5) 0.031(3) Uani 1 1 d .
C88 C 0.5162(12) 0.8389(9) 0.1756(5) 0.036(4) Uani 1 1 d .
H88 H 0.4701 0.8092 0.1651 0.048 Uiso 1 1 calc R
C89 C 0.5335(13) 0.8872(10) 0.1494(6) 0.049(5) Uani 1 1 d .
H89 H 0.4942 0.8898 0.1212 0.066 Uiso 1 1 calc R
C90 C 0.6004(16) 0.9272(10) 0.1628(8) 0.065(7) Uani 1 1 d .
H90 H 0.6101 0.9566 0.1437 0.086 Uiso 1 1 calc R
C91 C 0.657(2) 0.9274(10) 0.2040(8) 0.067(7) Uani 1 1 d .
H91 H 0.7047 0.9569 0.2124 0.089 Uiso 1 1 calc R
C92 C 0.6457(17) 0.8848(9) 0.2349(6) 0.052(5) Uani 1 1 d .
H92 H 0.6821 0.8860 0.2638 0.069 Uiso 1 1 calc R
C93 C 0.5736(10) 0.8130(6) 0.3093(5) 0.025(3) Uani 1 1 d .
C94 C 0.5364(13) 0.8668(6) 0.3178(5) 0.031(3) Uani 1 1 d .
H94 H 0.5027 0.8884 0.2942 0.042 Uiso 1 1 calc R
C95 C 0.5458(13) 0.8892(7) 0.3575(6) 0.036(4) Uani 1 1 d .
H95 H 0.5223 0.9263 0.3610 0.049 Uiso 1 1 calc R
C96 C 0.5921(14) 0.8563(9) 0.3949(5) 0.042(4) Uani 1 1 d .
H96 H 0.5960 0.8705 0.4232 0.056 Uiso 1 1 calc R
C97 C 0.6329(14) 0.7999(8) 0.3875(5) 0.038(4) Uani 1 1 d .
H97 H 0.6665 0.7777 0.4110 0.050 Uiso 1 1 calc R
C98 C 0.6209(12) 0.7801(7) 0.3457(5) 0.032(3) Uani 1 1 d .
H98 H 0.6449 0.7435 0.3409 0.042 Uiso 1 1 calc R
C99 C 0.4236(10) 0.7566(7) 0.2398(4) 0.026(3) Uani 1 1 d .
H99A H 0.4199 0.7321 0.2147 0.039 Uiso 1 1 calc R
H99B H 0.3760 0.7882 0.2325 0.039 Uiso 1 1 calc R
H99C H 0.4042 0.7352 0.2636 0.039 Uiso 1 1 calc R
O3 O 0.8606(10) 0.7386(6) 0.4355(4) 0.043(3) Uani 1 1 d .
C100 C 0.9103(15) 0.6921(10) 0.4201(6) 0.051(5) Uani 1 1 d .
H100a H 0.9100 0.6597 0.4396 0.068 Uiso 1 1 calc R
H100b H 0.9832 0.7018 0.4193 0.068 Uiso 1 1 calc R
C101 C 0.8528(13) 0.6763(8) 0.3740(6) 0.038(4) Uani 1 1 d .
H101a H 0.8877 0.6444 0.3633 0.057 Uiso 1 1 calc R
H101b H 0.8533 0.7084 0.3547 0.057 Uiso 1 1 calc R
H101c H 0.7811 0.6660 0.3749 0.057 Uiso 1 1 calc R
C102 C 0.9105(15) 0.7604(10) 0.4777(6) 0.050(5) Uani 1 1 d .
H102a H 0.9820 0.7723 0.4764 0.066 Uiso 1 1 calc R
H102b H 0.9145 0.7301 0.4994 0.066 Uiso 1 1 calc R
C103 C 0.8531(18) 0.8081(11) 0.4908(7) 0.060(6) Uani 1 1 d .
H103a H 0.8878 0.8214 0.5191 0.089 Uiso 1 1 calc R
H103b H 0.7825 0.7964 0.4922 0.089 Uiso 1 1 calc R
H103c H 0.8509 0.8385 0.4698 0.089 Uiso 1 1 calc R
O4 O 0.4237(12) 0.4881(6) 0.0583(5) 0.055(4) Uani 1 1 d .
C104 C 0.5153(19) 0.5240(9) 0.0799(10) 0.068(7) Uani 1 1 d .
H104a H 0.5207 0.5241 0.1115 0.091 Uiso 1 1 calc R
H104b H 0.5078 0.5632 0.0694 0.091 Uiso 1 1 calc R
C105 C 0.614(2) 0.4950(12) 0.0668(8) 0.070(7) Uani 1 1 d .
H105a H 0.6764 0.5156 0.0797 0.105 Uiso 1 1 calc R
H105b H 0.6068 0.4953 0.0354 0.105 Uiso 1 1 calc R
H105c H 0.6191 0.4561 0.0772 0.105 Uiso 1 1 calc R
C106 C 0.324(3) 0.522(2) 0.0633(14) 0.147(19) Uani 1 1 d .
H106a H 0.3194 0.5579 0.0479 0.195 Uiso 1 1 calc R
H106b H 0.3211 0.5284 0.0940 0.195 Uiso 1 1 calc R
C107 C 0.231(2) 0.4774(14) 0.041(2) 0.24(4) Uani 1 1 d .
H107a H 0.1635 0.4927 0.0432 0.356 Uiso 1 1 calc R
H107b H 0.2411 0.4410 0.0553 0.356 Uiso 1 1 calc R
H107c H 0.2347 0.4725 0.0103 0.356 Uiso 1 1 calc R

loop_
_atom_site_aniso_label
_atom_site_aniso_U_11
_atom_site_aniso_U_22
_atom_site_aniso_U_33
_atom_site_aniso_U_23
_atom_site_aniso_U_13
_atom_site_aniso_U_12
Nb1 0.0174(5) 0.0219(6) 0.0151(5) 0.0017(4) 0.0066(4) 0.0014(4)
P1 0.0262(17) 0.0297(18) 0.0187(16) 0.0012(14) 0.0084(13) 0.0076(14)
O1 0.021(4) 0.017(4) 0.015(4) 0.005(3) 0.005(3) -0.003(3)
O2 0.018(4) 0.024(5) 0.010(4) 0.004(3) 0.000(3) -0.001(3)
C1 0.023(6) 0.031(7) 0.015(6) 0.003(5) 0.013(5) 0.006(5)
C2 0.016(6) 0.027(7) 0.035(8) -0.002(6) 0.012(5) 0.000(5)
C3 0.032(8) 0.039(9) 0.026(7) -0.002(6) 0.003(6) 0.010(7)
C4 0.018(6) 0.043(9) 0.021(7) -0.005(6) 0.005(5) 0.000(6)
C5 0.022(6) 0.034(8) 0.024(7) 0.001(6) 0.005(5) 0.008(6)
C6 0.025(6) 0.025(7) 0.013(6) 0.003(5) 0.010(5) 0.007(5)
C7 0.036(8) 0.013(6) 0.030(7) 0.001(5) 0.016(6) -0.002(5)
C8 0.046(9) 0.017(7) 0.035(8) 0.003(6) 0.005(7) 0.003(6)
C9 0.027(8) 0.042(10) 0.056(11) 0.017(8) -0.007(8) -0.012(7)
C10 0.043(11) 0.073(15) 0.087(18) 0.044(14) -0.021(11) -0.039(11)
C11 0.072(15) 0.056(13) 0.052(13) 0.004(10) -0.016(11) -0.036(12)
C12 0.074(17) 0.063(15) 0.09(2) -0.047(14) -0.002(15) 0.008(13)
C13 0.066(13) 0.044(11) 0.042(10) -0.014(8) -0.007(9) 0.023(10)
C14 0.035(8) 0.025(7) 0.021(6) -0.004(5) 0.014(6) 0.003(6)
C15 0.039(9) 0.028(8) 0.035(8) -0.001(6) 0.000(7) -0.005(7)
C16 0.049(10) 0.022(7) 0.039(9) -0.003(6) 0.010(7) -0.013(7)
C17 0.053(11) 0.032(8) 0.039(9) -0.011(7) -0.001(8) 0.030(8)
C18 0.028(7) 0.040(9) 0.030(8) -0.003(7) 0.013(6) 0.012(6)
C19 0.031(7) 0.028(7) 0.019(6) -0.001(5) 0.008(5) 0.004(6)
C20 0.018(6) 0.034(8) 0.033(8) 0.000(6) 0.011(6) 0.004(6)
C21 0.030(8) 0.039(9) 0.035(8) 0.001(7) 0.016(6) -0.010(7)
C22 0.047(10) 0.039(9) 0.030(8) 0.012(7) 0.023(7) 0.007(7)
C23 0.035(8) 0.035(8) 0.033(8) -0.002(6) 0.015(7) -0.001(7)
C24 0.030(7) 0.029(7) 0.015(6) -0.001(5) 0.006(5) 0.004(6)
C25 0.041(8) 0.022(7) 0.021(7) -0.002(5) 0.024(6) 0.001(6)
C26 0.053(10) 0.034(8) 0.026(8) 0.000(6) 0.009(7) -0.014(8)
C27 0.055(11) 0.046(10) 0.043(10) -0.008(8) 0.022(9) -0.023(9)
C28 0.044(11) 0.083(16) 0.043(10) -0.011(11) 0.007(9) -0.031(11)
C29 0.044(10) 0.043(10) 0.054(12) 0.005(9) -0.008(9) -0.010(8)
C30 0.021(7) 0.033(8) 0.058(11) 0.000(8) 0.001(7) -0.004(6)
C31 0.025(6) 0.020(6) 0.022(6) -0.016(5) -0.002(5) 0.005(5)
C32 0.042(9) 0.021(7) 0.043(9) 0.001(6) -0.006(7) 0.006(6)
C33 0.090(15) 0.040(9) 0.023(8) 0.006(7) 0.039(9) 0.020(9)
C34 0.058(12) 0.042(11) 0.066(14) 0.000(10) 0.000(10) 0.025(9)
C35 0.048(11) 0.026(8) 0.062(12) -0.006(8) -0.009(9) 0.004(8)
C36 0.051(10) 0.020(7) 0.046(10) 0.005(7) -0.014(8) -0.004(7)
C37 0.013(4) 0.021(4) 0.017(4) 0.005(3) 0.008(3) -0.001(3)
C38 0.036(8) 0.025(7) 0.021(6) 0.000(5) 0.013(6) -0.002(6)
C39 0.019(6) 0.035(7) 0.018(6) 0.010(6) 0.011(5) 0.009(6)
C40 0.025(7) 0.031(7) 0.017(6) 0.006(5) 0.003(5) -0.001(6)
C41 0.026(7) 0.027(7) 0.018(6) 0.000(5) 0.004(5) -0.003(5)
C42 0.026(7) 0.025(7) 0.015(6) 0.009(5) 0.005(5) 0.003(5)
C43 0.017(6) 0.032(7) 0.019(6) -0.002(5) 0.004(5) 0.006(5)
C44 0.016(6) 0.023(7) 0.066(11) -0.007(7) 0.000(7) 0.003(5)
C45 0.026(7) 0.028(7) 0.041(9) -0.010(6) 0.009(6) 0.003(6)
C46 0.023(7) 0.031(8) 0.066(12) -0.004(8) 0.005(8) 0.006(6)
C47 0.028(8) 0.030(9) 0.087(15) 0.005(9) 0.021(9) 0.003(7)
C48 0.032(9) 0.035(9) 0.076(14) 0.022(9) 0.022(9) 0.021(7)
C49 0.028(8) 0.036(9) 0.046(10) 0.010(7) 0.012(7) 0.008(7)
C50 0.023(6) 0.028(7) 0.021(6) -0.003(5) 0.006(5) 0.001(5)
C51 0.029(7) 0.021(6) 0.031(8) 0.005(6) 0.001(6) -0.001(6)
C52 0.030(8) 0.049(10) 0.036(9) -0.001(7) 0.012(7) -0.002(7)
C53 0.017(7) 0.036(8) 0.047(9) -0.008(7) 0.007(6) 0.001(6)
C54 0.022(7) 0.038(8) 0.037(8) 0.002(7) 0.010(6) 0.012(6)
C55 0.030(7) 0.026(7) 0.026(7) 0.004(5) 0.017(6) 0.005(6)
C56 0.024(7) 0.044(9) 0.024(7) 0.006(6) 0.006(6) 0.012(6)
C57 0.070(15) 0.066(14) 0.057(13) 0.012(11) -0.016(11) 0.039(12)
C58 0.052(12) 0.066(14) 0.063(14) 0.007(11) -0.007(11) -0.017(11)
C59 0.021(8) 0.108(18) 0.030(9) -0.002(10) -0.001(7) 0.021(9)
C60 0.027(7) 0.024(7) 0.013(6) 0.001(5) -0.001(5) -0.005(5)
C61 0.036(8) 0.023(6) 0.013(6) -0.006(5) 0.000(5) 0.002(6)
C62 0.025(7) 0.026(7) 0.051(10) 0.001(7) 0.001(7) 0.002(6)
C63 0.030(8) 0.034(8) 0.039(9) -0.003(7) 0.006(7) 0.005(6)
C64 0.036(8) 0.035(8) 0.032(8) -0.010(6) 0.014(7) -0.003(7)
C65 0.027(7) 0.048(10) 0.032(8) 0.006(7) 0.009(6) -0.011(7)
C66 0.027(7) 0.046(9) 0.023(7) -0.005(7) 0.004(6) -0.001(7)
C67 0.017(6) 0.024(7) 0.035(8) -0.001(6) 0.004(5) -0.005(5)
C68 0.031(7) 0.025(7) 0.029(7) 0.009(6) 0.016(6) 0.001(6)
C69 0.030(8) 0.031(8) 0.062(12) 0.002(8) 0.016(8) -0.006(7)
C70 0.054(11) 0.033(9) 0.048(11) -0.001(8) -0.009(9) -0.022(8)
C71 0.061(13) 0.053(12) 0.038(10) -0.002(9) 0.005(9) 0.000(10)
C72 0.033(8) 0.039(9) 0.038(9) 0.003(7) 0.010(7) -0.010(7)
C73 0.031(7) 0.024(7) 0.027(7) 0.011(6) 0.011(6) 0.007(6)
C74 0.030(7) 0.030(7) 0.025(7) 0.008(6) 0.007(6) 0.005(6)
C75 0.032(8) 0.042(9) 0.029(8) 0.012(7) 0.003(6) -0.004(7)
C76 0.014(7) 0.047(10) 0.063(12) 0.031(9) 0.009(7) 0.007(6)
C77 0.049(10) 0.049(10) 0.045(10) 0.019(8) 0.030(9) 0.024(9)
C78 0.031(8) 0.038(9) 0.043(9) 0.006(7) 0.016(7) 0.014(7)
C79 0.015(6) 0.020(6) 0.021(6) 0.001(5) 0.004(5) 0.004(5)
C80 0.016(6) 0.028(7) 0.022(6) 0.006(5) 0.004(5) -0.002(5)
P2 0.0172(15) 0.0264(17) 0.0183(16) 0.0040(13) 0.0072(12) -0.0013(13)
C81 0.027(7) 0.031(7) 0.014(6) -0.001(5) 0.010(5) -0.005(6)
C82 0.025(7) 0.042(9) 0.029(8) 0.003(7) 0.009(6) -0.008(6)
C83 0.018(6) 0.052(10) 0.027(7) 0.006(7) 0.009(5) -0.006(6)
C84 0.035(8) 0.052(10) 0.029(8) 0.011(7) 0.015(7) 0.021(8)
C85 0.039(9) 0.038(9) 0.057(12) 0.002(8) 0.014(8) -0.005(8)
C86 0.024(7) 0.032(8) 0.045(9) 0.000(7) 0.019(7) -0.003(6)
C87 0.020(7) 0.051(10) 0.023(7) 0.011(6) 0.008(5) -0.005(6)
C88 0.025(7) 0.067(12) 0.016(7) 0.007(7) 0.002(6) 0.002(7)
C89 0.027(8) 0.087(15) 0.035(9) 0.029(10) 0.007(7) 0.002(9)
C90 0.046(11) 0.074(15) 0.070(15) 0.053(13) -0.001(10) -0.012(10)
C91 0.081(16) 0.056(13) 0.068(15) 0.024(11) 0.021(13) -0.025(12)
C92 0.065(13) 0.053(12) 0.038(10) 0.020(9) 0.012(9) -0.018(10)
C93 0.015(6) 0.023(7) 0.037(8) 0.002(6) 0.004(5) -0.004(5)
C94 0.046(9) 0.026(7) 0.023(7) 0.008(6) 0.009(6) 0.001(7)
C95 0.036(8) 0.037(9) 0.041(9) -0.013(7) 0.018(7) -0.003(7)
C96 0.045(10) 0.068(12) 0.015(7) -0.004(7) 0.011(7) -0.012(9)
C97 0.043(9) 0.048(10) 0.025(7) 0.008(7) 0.011(7) 0.008(8)
C98 0.021(7) 0.040(9) 0.033(8) 0.003(6) 0.004(6) 0.012(6)
C99 0.019(6) 0.042(8) 0.019(6) 0.009(6) 0.007(5) -0.003(6)
O3 0.038(6) 0.060(8) 0.033(6) 0.003(6) 0.010(5) 0.010(6)
C100 0.040(10) 0.077(14) 0.037(9) 0.009(10) 0.012(8) 0.024(10)
C101 0.030(8) 0.045(9) 0.041(9) 0.012(8) 0.012(7) 0.000(7)
C102 0.035(9) 0.081(15) 0.036(9) 0.001(10) 0.012(8) -0.001(9)
C103 0.065(13) 0.079(16) 0.038(10) -0.005(10) 0.017(9) 0.005(12)
O4 0.055(8) 0.051(8) 0.058(9) 0.014(7) 0.008(7) 0.002(7)
C104 0.067(15) 0.038(11) 0.10(2) 0.021(12) 0.025(14) 0.008(10)
C105 0.073(16) 0.082(17) 0.064(15) -0.008(13) 0.037(13) 0.007(13)
C106 0.08(2) 0.25(6) 0.11(3) 0.01(3) 0.02(2) 0.07(3)
C107 0.033(14) 0.06(2) 0.58(12) 0.09(4) -0.02(3) -0.005(14)

loop_
_atom_type_symbol
_atom_type_description
_atom_type_scat_dispersion_real
_atom_type_scat_dispersion_imag
_atom_type_scat_source
C C 0.0033 0.0016 'International Tables Vol C Tables 4.2.6.8 and 6.1.1.4'
H H 0.0000 0.0000 'International Tables Vol C Tables 4.2.6.8 and 6.1.1.4'
O O 0.0106 0.0060 'International Tables Vol C Tables 4.2.6.8 and 6.1.1.4'
P P 0.1023 0.0942 'International Tables Vol C Tables 4.2.6.8 and 6.1.1.4'
Nb Nb -2.0727 0.6215 'International Tables Vol C Tables 4.2.6.8 and 6.1.1.4'

loop_
_geom_angle_atom_site_label_1
_geom_angle_atom_site_label_2
_geom_angle_atom_site_label_3
_geom_angle
O1 Nb1 O2 165.8(4)
O1 Nb1 C79 89.9(4)
O2 Nb1 C79 90.2(4)
O1 Nb1 C80 87.1(4)
O2 Nb1 C80 82.0(4)
C79 Nb1 C80 129.8(5)
O1 Nb1 P1 100.8(3)
O2 Nb1 P1 92.2(3)
C79 Nb1 P1 113.2(3)
C80 Nb1 P1 116.6(4)
C73 P1 Nb1 110.1(5)
C1 O1 Nb1 158.0(9)
C37 O2 Nb1 148.7(8)
O1 C1 C2 119.8(12)
O1 C1 C6 120.1(12)
C2 C1 C6 120.1(12)
C3 C2 C1 119.0(13)
C3 C2 C7 121.2(13)
C1 C2 C7 119.9(12)
C4 C3 C2 122.5(15)
C5 C4 C3 117.3(14)
C5 C4 C20 122.8(13)
C3 C4 C20 119.8(14)
C4 C5 C6 124.3(14)
C1 C6 C5 116.5(12)
C1 C6 C24 120.0(11)
C5 C6 C24 123.3(12)
C8 C7 C2 114.8(12)
C8 C7 C14 113.1(11)
C2 C7 C14 110.2(12)
C9 C8 C13 118.4(18)
C9 C8 C7 124.6(15)
C13 C8 C7 117.0(16)
C10 C9 C8 123(2)
C9 C10 C11 116(2)
C12 C11 C10 119(2)
C13 C12 C11 125(2)
C12 C13 C8 119(2)
C15 C14 C19 119.5(15)
C15 C14 C7 121.7(14)
C19 C14 C7 118.8(13)
C14 C15 C16 120.1(16)
C15 C16 C17 121.0(15)
C18 C17 C16 117.7(15)
C17 C18 C19 121.1(15)
C14 C19 C18 120.5(14)
C23 C20 C22 111.2(14)
C23 C20 C21 110.4(12)
C22 C20 C21 110.8(14)
C23 C20 C4 110.8(13)
C22 C20 C4 107.8(11)
C21 C20 C4 105.6(12)
C6 C24 C31 109.7(12)
C6 C24 C25 111.8(11)
C31 C24 C25 110.3(11)
C30 C25 C26 120.0(16)
C30 C25 C24 123.3(13)
C26 C25 C24 116.6(14)
C27 C26 C25 120.6(17)
C26 C27 C28 122.1(17)
C27 C28 C29 116.6(17)
C30 C29 C28 118.8(18)
C25 C30 C29 121.9(16)
C32 C31 C36 117.5(14)
C32 C31 C24 126.5(13)
C36 C31 C24 114.5(13)
C31 C32 C33 119.7(15)
C34 C33 C32 122.6(16)
C33 C34 C35 119.5(18)
C34 C35 C36 120.6(18)
C35 C36 C31 118.4(17)
O2 C37 C38 121.4(12)
O2 C37 C42 119.6(11)
C38 C37 C42 119.0(12)
C37 C38 C39 120.6(13)
C37 C38 C43 119.6(13)
C39 C38 C43 119.5(13)
C40 C39 C38 122.6(13)
C39 C40 C41 115.8(13)
C39 C40 C56 125.0(13)
C41 C40 C56 119.2(13)
C42 C41 C40 123.0(13)
C37 C42 C41 118.7(12)
C37 C42 C60 121.7(11)
C41 C42 C60 119.6(12)
C44 C43 C38 113.9(12)
C44 C43 C50 112.2(12)
C38 C43 C50 112.4(11)
C49 C44 C45 116.4(15)
C49 C44 C43 122.6(15)
C45 C44 C43 120.4(16)
C46 C45 C44 122.7(17)
C45 C46 C47 117.6(17)
C48 C47 C46 119.5(17)
C47 C48 C49 121.8(19)
C48 C49 C44 121.8(18)
C55 C50 C51 117.4(13)
C55 C50 C43 124.1(13)
C51 C50 C43 118.4(13)
C50 C51 C52 121.6(14)
C53 C52 C51 117.8(15)
C52 C53 C54 121.7(14)
C53 C54 C55 118.3(14)
C50 C55 C54 123.1(13)
C59 C56 C40 114.2(13)
C59 C56 C57 111.8(16)
C40 C56 C57 111.7(14)
C59 C56 C58 104.2(17)
C40 C56 C58 106.3(14)
C57 C56 C58 108.0(17)
C67 C60 C61 112.1(11)
C67 C60 C42 110.5(11)
C61 C60 C42 111.4(11)
C66 C61 C62 116.9(14)
C66 C61 C60 124.4(13)
C62 C61 C60 118.6(13)
C63 C62 C61 121.2(16)
C62 C63 C64 122.2(15)
C63 C64 C65 116.8(14)
C66 C65 C64 120.6(16)
C61 C66 C65 122.4(16)
C72 C67 C68 119.0(14)
C72 C67 C60 124.8(13)
C68 C67 C60 116.0(13)
C69 C68 C67 119.4(15)
C70 C69 C68 122.1(16)
C69 C70 C71 118.2(16)
C72 C71 C70 119.7(18)
C67 C72 C71 121.3(16)
C74 C73 C78 114.4(14)
C74 C73 P1 128.4(11)
C78 C73 P1 117.2(12)
C73 C74 C75 125.2(15)
C74 C75 C76 118.1(16)
C77 C76 C75 118.6(15)
C78 C77 C76 122.5(16)
C77 C78 C73 121.1(17)
C93 P2 C99 110.7(6)
C93 P2 C81 108.0(6)
C99 P2 C81 110.8(7)
C93 P2 C87 106.6(7)
C99 P2 C87 108.8(7)
C81 P2 C87 111.9(7)
C82 C81 C86 118.8(14)
C82 C81 P2 121.6(12)
C86 C81 P2 119.6(11)
C83 C82 C81 119.2(15)
C84 C83 C82 119.8(14)
C83 C84 C85 124.5(16)
C84 C85 C86 117.2(16)
C85 C86 C81 120.4(14)
C92 C87 C88 123.4(15)
C92 C87 P2 119.1(12)
C88 C87 P2 117.4(12)
C87 C88 C89 113.8(16)
C90 C89 C88 123.8(17)
C89 C90 C91 121.2(18)
C90 C91 C92 123(2)
C87 C92 C91 115.0(19)
C94 C93 C98 117.0(14)
C94 C93 P2 123.2(11)
C98 C93 P2 119.7(11)
C95 C94 C93 124.2(15)
C94 C95 C96 119.7(16)
C95 C96 C97 118.0(14)
C98 C97 C96 118.5(15)
C97 C98 C93 122.5(15)
C100 O3 C102 115.6(14)
O3 C100 C101 109.7(14)
O3 C102 C103 111.4(17)
C104 O4 C106 106(2)
O4 C104 C105 105(2)
O4 C106 C107 101(3)

loop_
_geom_bond_atom_site_label_1
_geom_bond_atom_site_label_2
_geom_bond_distance
Nb1 O1 1.916(8)
Nb1 O2 1.960(8)
Nb1 C79 2.176(13)
Nb1 C80 2.187(13)
Nb1 P1 2.370(4)
P1 C73 1.826(15)
O1 C1 1.359(14)
O2 C37 1.337(15)
C1 C2 1.40(2)
C1 C6 1.421(18)
C2 C3 1.39(2)
C2 C7 1.552(19)
C3 C4 1.39(2)
C4 C5 1.34(2)
C4 C20 1.58(2)
C5 C6 1.422(18)
C6 C24 1.51(2)
C7 C8 1.48(2)
C7 C14 1.58(2)
C8 C9 1.40(2)
C8 C13 1.41(2)
C9 C10 1.37(2)
C10 C11 1.45(4)
C11 C12 1.33(4)
C12 C13 1.31(3)
C14 C15 1.35(2)
C14 C19 1.37(2)
C15 C16 1.37(2)
C16 C17 1.39(3)
C17 C18 1.35(3)
C18 C19 1.38(2)
C20 C23 1.49(2)
C20 C22 1.50(2)
C20 C21 1.54(2)
C24 C31 1.531(18)
C24 C25 1.56(2)
C25 C30 1.35(2)
C25 C26 1.39(2)
C26 C27 1.37(3)
C27 C28 1.39(3)
C28 C29 1.47(3)
C29 C30 1.40(2)
C31 C32 1.33(2)
C31 C36 1.48(2)
C32 C33 1.40(2)
C33 C34 1.34(3)
C34 C35 1.35(3)
C35 C36 1.39(3)
C37 C38 1.388(19)
C37 C42 1.400(19)
C38 C39 1.40(2)
C38 C43 1.519(19)
C39 C40 1.38(2)
C40 C41 1.41(2)
C40 C56 1.505(19)
C41 C42 1.404(19)
C42 C60 1.542(19)
C43 C44 1.51(2)
C43 C50 1.535(18)
C44 C49 1.38(2)
C44 C45 1.42(2)
C45 C46 1.36(2)
C46 C47 1.46(3)
C47 C48 1.33(3)
C48 C49 1.38(2)
C50 C55 1.37(2)
C50 C51 1.40(2)
C51 C52 1.43(2)
C52 C53 1.37(2)
C53 C54 1.39(2)
C54 C55 1.398(19)
C56 C59 1.46(2)
C56 C57 1.53(3)
C56 C58 1.55(3)
C60 C67 1.518(18)
C60 C61 1.53(2)
C61 C66 1.37(2)
C61 C62 1.42(2)
C62 C63 1.36(2)
C63 C64 1.40(2)
C64 C65 1.41(2)
C65 C66 1.39(2)
C67 C72 1.36(2)
C67 C68 1.412(19)
C68 C69 1.39(2)
C69 C70 1.37(3)
C70 C71 1.41(3)
C71 C72 1.41(3)
C73 C74 1.37(2)
C73 C78 1.45(2)
C74 C75 1.38(2)
C75 C76 1.40(2)
C76 C77 1.38(3)
C77 C78 1.35(2)
P2 C93 1.772(15)
P2 C99 1.784(14)
P2 C81 1.790(15)
P2 C87 1.817(15)
C81 C82 1.41(2)
C81 C86 1.41(2)
C82 C83 1.38(2)
C83 C84 1.32(2)
C84 C85 1.38(2)
C85 C86 1.38(2)
C87 C92 1.40(3)
C87 C88 1.42(2)
C88 C89 1.43(2)
C89 C90 1.29(3)
C90 C91 1.35(3)
C91 C92 1.41(2)
C93 C94 1.39(2)
C93 C98 1.41(2)
C94 C95 1.32(2)
C95 C96 1.43(3)
C96 C97 1.45(3)
C97 C98 1.36(2)
O3 C100 1.39(2)
O3 C102 1.44(2)
C100 C101 1.53(3)
C102 C103 1.44(3)
O4 C104 1.50(3)
O4 C106 1.54(4)
C104 C105 1.56(3)
C106 C107 1.63(6)
